data_2002776
loop_
_publ_author_name
'Beck, J'
'Biedenkopf, P'
'Mueller-Buschbaum, K'
'Richter, J.'
'Schlitt, K.-J.'

_publ_section_title
;
Die reaktion von Se Cl4 mit Uebergangsmetalltetrachloriden. Synthese
und Kristallstrukturen von (Se Cl3)2 M Cl6 mit M=Zr, Hf, Mo, Re
;
_journal_name_full
;
Zeitschrift fuer Anorganische und Allgemeine Chemie
;
_journal_page_first 292
_journal_page_last 296
_journal_paper_doi 10.1002/zaac.19966220215
_journal_volume 622
_journal_year 1996
_chemical_formula_structural '(Se Cl3)2 (Zr Cl6)'
_chemical_formula_sum 'Cl12 Se2 Zr'
_chemical_name_systematic 'Bis(trichloroselenium) hexachlorozirconate'
_space_group_IT_number 43
_symmetry_cell_setting orthorhombic
_symmetry_Int_Tables_number 43
_symmetry_space_group_name_Hall 'F 2 -2d'
_symmetry_space_group_name_H-M 'F d d 2'
_cell_angle_alpha 90
_cell_angle_beta 90
_cell_angle_gamma 90
_cell_formula_units_Z 8
_cell_length_a 11.6566(1)
_cell_length_b 12.8721(1)
_cell_length_c 21.80199(10)
_cell_volume 3271.3
_refine_ls_R_factor_all 0.0174
_cod_database_code 2002776

loop_
_symmetry_equiv_pos_as_xyz
x,y,z
-x,-y,z
1/4-x,1/4+y,1/4+z
1/4+x,1/4-y,1/4+z
x,1/2+y,1/2+z
1/2+x,y,1/2+z
1/2+x,1/2+y,z
-x,1/2-y,1/2+z
1/2-x,-y,1/2+z
1/2-x,1/2-y,z
1/4-x,3/4+y,3/4+z
3/4-x,1/4+y,3/4+z
3/4-x,3/4+y,1/4+z
1/4+x,3/4-y,3/4+z
3/4+x,1/4-y,3/4+z
3/4+x,3/4-y,1/4+z

loop_
_atom_site_aniso_label
_atom_site_aniso_U_11
_atom_site_aniso_U_12
_atom_site_aniso_U_13
_atom_site_aniso_U_22
_atom_site_aniso_U_23
_atom_site_aniso_U_33
Zr1 0.0242(2) -0.00055(15) 0. 0.0248(2) 0. 0.0213(2)
Se1 0.02891(13) 0.00253(12) 0.00065(12) 0.02930(13) 0.00141(10) 0.02551(12)
Cl1 0.0313(3) -0.0026(2) 0.0083(4) 0.0390(4) 0.0030(3) 0.0327(4)
Cl2 0.0315(3) 0.0066(2) 0.0061(4) 0.0311(3) 0.0053(3) 0.0360(4)
Cl3 0.0471(4) -0.0011(3) 0.0163(3) 0.0336(4) 0.0029(3) 0.0340(5)
Cl4 0.0493(5) 0.0100(3) 0.0135(4) 0.0481(4) -0.0039(4) 0.0382(5)
Cl5 0.0415(4) -0.0070(3) -0.0019(5) 0.0364(4) 0.0002(4) 0.0494(5)
Cl6 0.0408(4) 0.0114(4) -0.0067(4) 0.0576(5) 0.0097(4) 0.0379(6)

loop_
_atom_site_label
_atom_site_type_symbol
_atom_site_symmetry_multiplicity
_atom_site_Wyckoff_symbol
_atom_site_fract_x
_atom_site_fract_y
_atom_site_fract_z
_atom_site_occupancy
_atom_site_attached_hydrogens
_atom_site_calc_flag
Zr1 Zr4+ 8 a 0. 0. 0.12467(2) 1. 0 d
Se1 Se4+ 16 b 0.74120(2) 0.03099(2) 0.29408(2) 1. 0 d
Cl1 Cl1- 16 b 0.12043(6) 0.07926(5) 0.04436(4) 1. 0 d
Cl2 Cl1- 16 b -0.11926(6) 0.15869(5) 0.12623(4) 1. 0 d
Cl3 Cl1- 16 b -0.12637(9) -0.07764(6) 0.20226(4) 1. 0 d
Cl4 Cl1- 16 b 0.63825(8) 0.08361(6) 0.36979(4) 1. 0 d
Cl5 Cl1- 16 b 0.86833(7) 0.15091(6) 0.29756(5) 1. 0 d
Cl6 Cl1- 16 b 0.63552(9) 0.09393(7) 0.22216(3) 1. 0 d

loop_
_atom_type_symbol
_atom_type_oxidation_number
Zr4+ 4.000
Se4+ 4.000
Cl1- -1.000
